data_1549349
loop_
_publ_author_name
'Abad, Nadeem'
'El Bakri, Youness'
'Sebhaoui, Jihad'
'Ramli, Youssef'
'Essassi, El Mokhtar'
'Mague, Joel T.'

_publ_section_title
;
 Ethyl 2-(2-oxo-3-phenyl-1,2-dihydroquinoxalin-1-yl)acetate
;
_journal_coeditor_code VM4035
_journal_issue 4
_journal_name_full IUCrData
_journal_page_first x180519
_journal_paper_doi 10.1107/S2414314618005199
_journal_volume 3
_journal_year 2018
_chemical_formula_iupac 'C18 H16 N2 O3'
_chemical_formula_moiety 'C18 H16 N2 O3'
_chemical_formula_sum 'C18 H16 N2 O3'
_chemical_formula_weight 308.33
_chemical_name_systematic
;
Ethyl 2-(2-oxo-3-phenyl-1,2-dihydroquinoxalin-1-yl)acetate
;
_space_group_crystal_system monoclinic
_space_group_IT_number 14
_space_group_name_Hall '-P 2ybc'
_space_group_name_H-M_alt 'P 1 21/c 1'
_symmetry_space_group_name_Hall '-P 2ybc'
_symmetry_space_group_name_H-M 'P 1 21/c 1'
_atom_sites_solution_hydrogens difmap
_atom_sites_solution_primary direct
_atom_sites_solution_secondary difmap
_audit_creation_method SHELXL-2018/1
_cell_angle_alpha 90
_cell_angle_beta 91.9230(10)
_cell_angle_gamma 90
_cell_formula_units_Z 4
_cell_length_a 18.1710(5)
_cell_length_b 4.90120(10)
_cell_length_c 16.9492(5)
_cell_measurement_reflns_used 9923
_cell_measurement_temperature 150(2)
_cell_measurement_theta_max 72.3988
_cell_measurement_theta_min 2.4329
_cell_volume 1508.64(7)
_computing_cell_refinement
;
<i>SAINT</i> (Bruker, 2016)
;
_computing_data_collection
;
<i>APEX3</i> (Bruker, 2016)
;
_computing_data_reduction
;
<i>SAINT</i> (Bruker, 2016) and <i>CELL_NOW</i> (Sheldrick,
2008<i>a</i>)
;
_computing_molecular_graphics
;
<i>DIAMOND</i> (Brandenburg & Putz, 2012)
;
_computing_publication_material
;
<i>SHELXTL</i> (Sheldrick, 2008<i>b</i>)
;
_computing_structure_refinement
;
<i>SHELXL2018</i> (Sheldrick, 2015<i>b</i>)
;
_computing_structure_solution
;
<i>SHELXT</i> (Sheldrick, 2015<i>a</i>)
;
_diffrn_ambient_temperature 150(2)
_diffrn_detector_area_resol_mean 10.4167
_diffrn_measured_fraction_theta_full 0.997
_diffrn_measured_fraction_theta_max 0.997
_diffrn_measurement_device_type 'Bruker D8 VENTURE PHOTON 100 CMOS'
_diffrn_measurement_method '\w scans'
_diffrn_radiation_monochromator mirror
_diffrn_radiation_type CuK\a
_diffrn_radiation_wavelength 1.54178
_diffrn_reflns_av_R_equivalents 0.0304
_diffrn_reflns_limit_h_max 21
_diffrn_reflns_limit_h_min -22
_diffrn_reflns_limit_k_max 5
_diffrn_reflns_limit_k_min -6
_diffrn_reflns_limit_l_max 20
_diffrn_reflns_limit_l_min -20
_diffrn_reflns_number 19783
_diffrn_reflns_theta_full 72.300
_diffrn_reflns_theta_max 72.393
_diffrn_reflns_theta_min 2.433
_exptl_absorpt_coefficient_mu 0.765
_exptl_absorpt_correction_T_max 0.97
_exptl_absorpt_correction_T_min 0.79
_exptl_absorpt_correction_type multi-scan
_exptl_absorpt_process_details
;
(<i>TWINABS</i>; Sheldrick, 2009)
;
_exptl_crystal_colour colourless
_exptl_crystal_density_diffrn 1.357
_exptl_crystal_density_method 'not measured'
_exptl_crystal_description plate
_exptl_crystal_F_000 648
_exptl_crystal_size_max 0.324
_exptl_crystal_size_mid 0.108
_exptl_crystal_size_min 0.040
_refine_diff_density_max 0.200
_refine_diff_density_min -0.238
_refine_ls_extinction_coef 0.0050(8)
_refine_ls_extinction_expression Fc^*^=kFc[1+0.001xFc^2^\l^3^/sin(2\q)]^-1/4^
_refine_ls_extinction_method
;
<i>SHELXTL</i> (Sheldrick, 2008<i>b</i>)
;
_refine_ls_goodness_of_fit_ref 1.015
_refine_ls_hydrogen_treatment refall
_refine_ls_matrix_type full
_refine_ls_number_parameters 274
_refine_ls_number_reflns 19783
_refine_ls_number_restraints 0
_refine_ls_restrained_S_all 1.015
_refine_ls_R_factor_all 0.0649
_refine_ls_R_factor_gt 0.0464
_refine_ls_shift/su_max 0.000
_refine_ls_shift/su_mean 0.000
_refine_ls_structure_factor_coef Fsqd
_refine_ls_weighting_details 'w=1/[\s^2^(Fo^2^)+(0.0459P)^2^+0.2438P] where P=(Fo^2^+2Fc^2^)/3'
_refine_ls_weighting_scheme calc
_refine_ls_wR_factor_gt 0.1099
_refine_ls_wR_factor_ref 0.1208
_reflns_number_gt 14579
_reflns_number_total 19783
_reflns_threshold_expression 'I > 2\s(I)'
_cod_data_source_file vm4035sup1.cif
_cod_data_source_block I
_cod_database_code 1549349
_shelx_space_group_comment
;
The symmetry employed for this shelxl refinement is uniquely defined
by the following loop, which should always be used as a source of
symmetry information in preference to the above space-group names.
They are only intended as comments.
;
_shelx_estimated_absorpt_t_min 0.790
_shelx_estimated_absorpt_t_max 0.970

loop_
_space_group_symop_operation_xyz
'x, y, z'
'-x, y+1/2, -z+1/2'
'-x, -y, -z'
'x, -y-1/2, z-1/2'

loop_
_atom_site_type_symbol
_atom_site_label
_atom_site_fract_x
_atom_site_fract_y
_atom_site_fract_z
_atom_site_U_iso_or_equiv
_atom_site_adp_type
_atom_site_calc_flag
_atom_site_occupancy
O O1 0.25922(7) 0.7640(3) 0.31580(8) 0.0417(4) Uani d 1
O O2 0.41992(7) 0.6916(3) 0.43879(8) 0.0438(4) Uani d 1
O O3 0.46812(6) 0.4139(3) 0.34884(7) 0.0364(3) Uani d 1
N N1 0.15573(8) 0.6338(3) 0.48696(8) 0.0277(3) Uani d 1
N N2 0.28105(7) 0.4569(3) 0.41319(8) 0.0285(3) Uani d 1
C C1 0.26404(9) 0.3412(3) 0.48550(10) 0.0282(4) Uani d 1
C C2 0.30684(10) 0.1373(4) 0.52219(11) 0.0352(4) Uani d 1
H H2 0.3510(13) 0.067(4) 0.4983(13) 0.043(6) Uiso d 1
C C3 0.28523(11) 0.0297(4) 0.59278(12) 0.0395(4) Uani d 1
H H3 0.3145(13) -0.117(5) 0.6175(13) 0.050(6) Uiso d 1
C C4 0.22231(11) 0.1216(4) 0.62916(11) 0.0393(4) Uani d 1
H H4 0.2080(12) 0.036(5) 0.6796(14) 0.045(6) Uiso d 1
C C5 0.18037(10) 0.3237(4) 0.59365(11) 0.0348(4) Uani d 1
H H5 0.1341(12) 0.395(4) 0.6164(12) 0.041(5) Uiso d 1
C C6 0.20033(9) 0.4357(3) 0.52132(9) 0.0280(4) Uani d 1
C C7 0.17228(9) 0.7415(3) 0.41992(9) 0.0260(4) Uani d 1
C C8 0.23990(9) 0.6628(3) 0.37802(10) 0.0294(4) Uani d 1
C C9 0.11989(9) 0.9429(3) 0.38455(9) 0.0268(4) Uani d 1
C C10 0.04810(10) 0.9459(4) 0.41234(10) 0.0308(4) Uani d 1
H H10 0.0352(11) 0.811(4) 0.4512(12) 0.038(5) Uiso d 1
C C11 -0.00326(10) 1.1326(4) 0.38378(10) 0.0335(4) Uani d 1
H H11 -0.0533(13) 1.128(4) 0.4046(12) 0.040(5) Uiso d 1
C C12 0.01550(10) 1.3195(4) 0.32662(10) 0.0339(4) Uani d 1
H H12 -0.0217(12) 1.452(4) 0.3059(12) 0.036(5) Uiso d 1
C C13 0.08591(10) 1.3174(4) 0.29784(10) 0.0332(4) Uani d 1
H H13 0.1002(11) 1.449(4) 0.2570(12) 0.039(5) Uiso d 1
C C14 0.13792(10) 1.1303(3) 0.32583(10) 0.0299(4) Uani d 1
H H14 0.1874(12) 1.132(4) 0.3037(12) 0.040(5) Uiso d 1
C C15 0.34349(10) 0.3597(4) 0.36944(11) 0.0324(4) Uani d 1
H H15A 0.3325(12) 0.389(5) 0.3142(15) 0.046(6) Uiso d 1
H H15B 0.3514(12) 0.167(5) 0.3776(12) 0.040(5) Uiso d 1
C C16 0.41371(9) 0.5107(3) 0.39143(10) 0.0297(4) Uani d 1
C C17 0.54066(10) 0.5371(5) 0.36140(13) 0.0422(5) Uani d 1
H H17A 0.5341(14) 0.739(6) 0.3615(15) 0.062(7) Uiso d 1
H H17B 0.5591(13) 0.475(5) 0.4136(14) 0.047(6) Uiso d 1
C C18 0.58651(11) 0.4416(5) 0.29504(12) 0.0407(5) Uani d 1
H H18A 0.6373(14) 0.517(5) 0.3032(14) 0.052(6) Uiso d 1
H H18B 0.5656(14) 0.506(5) 0.2434(16) 0.058(7) Uiso d 1
H H18C 0.5870(13) 0.234(5) 0.2945(13) 0.049(6) Uiso d 1

loop_
_atom_site_aniso_label
_atom_site_aniso_U_11
_atom_site_aniso_U_22
_atom_site_aniso_U_33
_atom_site_aniso_U_12
_atom_site_aniso_U_13
_atom_site_aniso_U_23
O1 0.0402(8) 0.0435(8) 0.0427(7) 0.0049(6) 0.0176(6) 0.0057(6)
O2 0.0317(7) 0.0435(8) 0.0567(8) -0.0015(6) 0.0059(6) -0.0212(6)
O3 0.0226(6) 0.0414(7) 0.0457(7) -0.0027(5) 0.0081(5) -0.0121(5)
N1 0.0241(7) 0.0285(7) 0.0306(7) 0.0023(6) 0.0025(5) -0.0011(5)
N2 0.0208(7) 0.0292(7) 0.0357(7) 0.0009(6) 0.0047(6) -0.0064(6)
C1 0.0241(8) 0.0259(8) 0.0345(8) -0.0009(6) -0.0003(7) -0.0063(6)
C2 0.0271(9) 0.0319(9) 0.0465(10) 0.0047(7) -0.0029(8) -0.0067(7)
C3 0.0369(11) 0.0332(10) 0.0477(11) 0.0064(8) -0.0097(8) 0.0004(8)
C4 0.0419(11) 0.0375(10) 0.0382(10) 0.0031(8) -0.0017(8) 0.0049(8)
C5 0.0328(10) 0.0363(9) 0.0354(9) 0.0040(8) 0.0030(7) 0.0016(7)
C6 0.0246(8) 0.0268(8) 0.0327(8) 0.0018(7) 0.0000(6) -0.0031(6)
C7 0.0237(8) 0.0249(8) 0.0296(8) -0.0015(6) 0.0023(6) -0.0043(6)
C8 0.0254(8) 0.0293(9) 0.0336(9) -0.0018(7) 0.0048(7) -0.0041(6)
C9 0.0263(8) 0.0260(8) 0.0279(8) 0.0006(7) 0.0000(6) -0.0048(6)
C10 0.0294(9) 0.0320(9) 0.0310(8) 0.0029(7) 0.0030(7) -0.0009(7)
C11 0.0290(9) 0.0374(10) 0.0340(9) 0.0060(7) 0.0007(7) -0.0032(7)
C12 0.0359(10) 0.0316(9) 0.0337(9) 0.0065(8) -0.0062(7) -0.0035(7)
C13 0.0378(10) 0.0297(9) 0.0317(9) -0.0025(7) -0.0037(7) 0.0006(7)
C14 0.0296(9) 0.0297(9) 0.0302(8) -0.0040(7) -0.0006(7) -0.0029(6)
C15 0.0240(9) 0.0326(10) 0.0409(10) 0.0018(7) 0.0071(7) -0.0097(7)
C16 0.0251(9) 0.0290(8) 0.0352(8) 0.0036(7) 0.0043(7) -0.0031(7)
C17 0.0234(9) 0.0502(12) 0.0533(12) -0.0070(8) 0.0052(8) -0.0082(9)
C18 0.0258(10) 0.0550(13) 0.0415(10) 0.0020(9) 0.0049(8) 0.0111(9)

loop_
_atom_type_symbol
_atom_type_description
_atom_type_scat_dispersion_real
_atom_type_scat_dispersion_imag
_atom_type_scat_source
C C 0.0181 0.0091 'International Tables Vol C Tables 4.2.6.8 and 6.1.1.4'
H H 0.0000 0.0000 'International Tables Vol C Tables 4.2.6.8 and 6.1.1.4'
N N 0.0311 0.0180 'International Tables Vol C Tables 4.2.6.8 and 6.1.1.4'
O O 0.0492 0.0322 'International Tables Vol C Tables 4.2.6.8 and 6.1.1.4'

loop_
_geom_angle_atom_site_label_1
_geom_angle_atom_site_label_2
_geom_angle_atom_site_label_3
_geom_angle
C16 O3 C17 117.19(14)
C7 N1 C6 120.36(14)
C8 N2 C1 122.99(13)
C8 N2 C15 116.08(14)
C1 N2 C15 120.92(15)
N2 C1 C2 123.01(15)
N2 C1 C6 117.13(15)
C2 C1 C6 119.86(16)
C3 C2 C1 119.29(17)
C3 C2 H2 119.3(13)
C1 C2 H2 121.4(13)
C2 C3 C4 121.57(17)
C2 C3 H3 119.0(13)
C4 C3 H3 119.4(13)
C5 C4 C3 119.35(18)
C5 C4 H4 121.5(13)
C3 C4 H4 119.1(13)
C4 C5 C6 120.56(17)
C4 C5 H5 122.9(12)
C6 C5 H5 116.5(12)
N1 C6 C5 118.60(15)
N1 C6 C1 122.05(15)
C5 C6 C1 119.35(16)
N1 C7 C9 117.39(14)
N1 C7 C8 122.08(15)
C9 C7 C8 120.51(14)
O1 C8 N2 120.03(15)
O1 C8 C7 124.68(16)
N2 C8 C7 115.28(14)
C10 C9 C14 118.30(15)
C10 C9 C7 117.58(14)
C14 C9 C7 124.11(15)
C11 C10 C9 120.94(16)
C11 C10 H10 120.9(13)
C9 C10 H10 118.1(12)
C10 C11 C12 120.25(17)
C10 C11 H11 118.7(12)
C12 C11 H11 121.1(12)
C11 C12 C13 119.59(17)
C11 C12 H12 120.0(12)
C13 C12 H12 120.4(12)
C12 C13 C14 120.72(16)
C12 C13 H13 120.7(12)
C14 C13 H13 118.6(12)
C13 C14 C9 120.18(16)
C13 C14 H14 118.8(12)
C9 C14 H14 121.0(12)
N2 C15 C16 112.34(14)
N2 C15 H15A 107.9(13)
C16 C15 H15A 108.3(14)
N2 C15 H15B 111.2(13)
C16 C15 H15B 108.9(13)
H15A C15 H15B 108.1(18)
O2 C16 O3 124.89(16)
O2 C16 C15 125.96(15)
O3 C16 C15 109.15(14)
O3 C17 C18 106.48(16)
O3 C17 H17A 107.7(15)
C18 C17 H17A 112.4(15)
O3 C17 H17B 106.3(13)
C18 C17 H17B 113.4(13)
H17A C17 H17B 110(2)
C17 C18 H18A 108.4(14)
C17 C18 H18B 110.8(14)
H18A C18 H18B 109.1(19)
C17 C18 H18C 108.9(13)
H18A C18 H18C 111.2(19)
H18B C18 H18C 108.3(19)

loop_
_geom_bond_atom_site_label_1
_geom_bond_atom_site_label_2
_geom_bond_distance
O1 C8 1.227(2)
O2 C16 1.199(2)
O3 C16 1.3311(19)
O3 C17 1.459(2)
N1 C7 1.297(2)
N1 C6 1.381(2)
N2 C8 1.379(2)
N2 C1 1.395(2)
N2 C15 1.456(2)
C1 C2 1.399(3)
C1 C6 1.404(2)
C2 C3 1.377(3)
C2 H2 0.97(2)
C3 C4 1.392(3)
C3 H3 0.98(2)
C4 C5 1.376(3)
C4 H4 0.99(2)
C5 C6 1.402(2)
C5 H5 1.00(2)
C7 C9 1.484(2)
C7 C8 1.490(2)
C9 C10 1.402(2)
C9 C14 1.401(2)
C10 C11 1.383(3)
C10 H10 0.97(2)
C11 C12 1.384(3)
C11 H11 0.99(2)
C12 C13 1.385(3)
C12 H12 0.99(2)
C13 C14 1.389(3)
C13 H13 0.99(2)
C14 H14 0.99(2)
C15 C16 1.511(2)
C15 H15A 0.96(2)
C15 H15B 0.96(2)
C17 C18 1.497(3)
C17 H17A 1.00(3)
C17 H17B 0.98(2)
C18 H18A 1.00(2)
C18 H18B 0.99(3)
C18 H18C 1.02(3)

loop_
_geom_hbond_atom_site_label_D
_geom_hbond_atom_site_label_H
_geom_hbond_atom_site_label_A
_geom_hbond_site_symmetry_A
_geom_hbond_distance_DH
_geom_hbond_distance_HA
_geom_hbond_distance_DA
_geom_hbond_angle_DHA
_geom_hbond_publ_flag
C2 H2 O2 1_545 0.97(2) 2.46(2) 3.345(2) 150.7(17) yes
C17 H17B O2 3_666 0.98(2) 2.65(2) 3.616(3) 168.4(18) yes
C18 H18B O3 2_655 0.99(3) 2.60(3) 3.482(2) 148.3(19) yes
C12 H12 Cg3 2_555 0.99(2) 2.96(2) 3.713(2) 133.4(15) yes

loop_
_geom_torsion_atom_site_label_1
_geom_torsion_atom_site_label_2
_geom_torsion_atom_site_label_3
_geom_torsion_atom_site_label_4
_geom_torsion
C8 N2 C1 C2 -178.28(16)
C15 N2 C1 C2 3.2(2)
C8 N2 C1 C6 2.4(2)
C15 N2 C1 C6 -176.20(15)
N2 C1 C2 C3 -178.57(16)
C6 C1 C2 C3 0.8(3)
C1 C2 C3 C4 -0.9(3)
C2 C3 C4 C5 0.4(3)
C3 C4 C5 C6 0.3(3)
C7 N1 C6 C5 -179.75(16)
C7 N1 C6 C1 -0.7(2)
C4 C5 C6 N1 178.56(16)
C4 C5 C6 C1 -0.5(3)
N2 C1 C6 N1 0.3(2)
C2 C1 C6 N1 -179.10(15)
N2 C1 C6 C5 179.30(15)
C2 C1 C6 C5 -0.1(2)
C6 N1 C7 C9 176.98(14)
C6 N1 C7 C8 -1.3(2)
C1 N2 C8 O1 177.16(15)
C15 N2 C8 O1 -4.2(2)
C1 N2 C8 C7 -4.1(2)
C15 N2 C8 C7 174.49(14)
N1 C7 C8 O1 -177.72(16)
C9 C7 C8 O1 4.1(3)
N1 C7 C8 N2 3.6(2)
C9 C7 C8 N2 -174.59(14)
N1 C7 C9 C10 -18.0(2)
C8 C7 C9 C10 160.34(15)
N1 C7 C9 C14 161.55(15)
C8 C7 C9 C14 -20.1(2)
C14 C9 C10 C11 -1.3(2)
C7 C9 C10 C11 178.23(15)
C9 C10 C11 C12 0.4(3)
C10 C11 C12 C13 0.4(3)
C11 C12 C13 C14 -0.2(3)
C12 C13 C14 C9 -0.8(3)
C10 C9 C14 C13 1.5(2)
C7 C9 C14 C13 -177.98(15)
C8 N2 C15 C16 91.54(19)
C1 N2 C15 C16 -89.81(19)
C17 O3 C16 O2 0.4(3)
C17 O3 C16 C15 179.47(16)
N2 C15 C16 O2 -0.3(3)
N2 C15 C16 O3 -179.37(15)
C16 O3 C17 C18 -167.13(16)

_cod_database_fobs_code 1549349
